data_7211169
loop_
_publ_author_name
'Kettner, Florian'
'Kischel, Marcus'
'Krautscheid, Harald'

_publ_section_title
;
 Coordination polymers based on 1,1&#x2032;-cobaltocenium dicarboxylate
 linkers
;
_journal_issue 42
_journal_name_full CrystEngComm
_journal_page_first 8437
_journal_paper_doi 10.1039/c3ce41371c
_journal_volume 15
_journal_year 2013
_chemical_formula_moiety 'C24 H16 Co2 O8 Zn, 4(H2 O)'
_chemical_formula_sum 'C24 H24 Co2 O12 Zn'
_chemical_formula_weight 687.66
_space_group_IT_number 88
_symmetry_cell_setting tetragonal
_symmetry_space_group_name_Hall '-I 4ad'
_symmetry_space_group_name_H-M 'I 41/a :2'
_atom_sites_solution_hydrogens geom
_atom_sites_solution_primary direct
_atom_sites_solution_secondary difmap
_audit_creation_method SHELXL-97
_cell_angle_alpha 90.00
_cell_angle_beta 90.00
_cell_angle_gamma 90.00
_cell_formula_units_Z 4
_cell_length_a 10.2788(10)
_cell_length_b 10.2788(10)
_cell_length_c 26.373(3)
_cell_measurement_reflns_used 3611
_cell_measurement_temperature 213(2)
_cell_measurement_theta_max 27.1
_cell_measurement_theta_min 1.75
_cell_volume 2786.4(5)
_computing_cell_refinement 'STOE X-AREA'
_computing_data_collection 'STOE X-AREA'
_computing_data_reduction 'STOE X-AREA, STOE X-RED'
_computing_molecular_graphics 'DIAMOND 3.2'
_computing_publication_material 'WinGX publication routines (Farrugia, 1999)'
_computing_structure_refinement 'SHELXL-97 (Sheldrick, 1997)'
_computing_structure_solution 'SHELXS-97 (Sheldrick, 1997)'
_diffrn_ambient_temperature 213(2)
_diffrn_detector 'image plate'
_diffrn_detector_type STOE
_diffrn_measured_fraction_theta_full 0.994
_diffrn_measured_fraction_theta_max 0.994
_diffrn_measurement_device '2-circle goniometer'
_diffrn_measurement_device_type 'STOE IPDS 1'
_diffrn_measurement_method '\w scans'
_diffrn_radiation_monochromator graphite
_diffrn_radiation_source 'fine-focus sealed tube'
_diffrn_radiation_type MoK\a
_diffrn_radiation_wavelength 0.71073
_diffrn_reflns_av_R_equivalents 0.0301
_diffrn_reflns_av_sigmaI/netI 0.0300
_diffrn_reflns_limit_h_max 12
_diffrn_reflns_limit_h_min -10
_diffrn_reflns_limit_k_max 12
_diffrn_reflns_limit_k_min -7
_diffrn_reflns_limit_l_max 28
_diffrn_reflns_limit_l_min -32
_diffrn_reflns_number 3299
_diffrn_reflns_theta_full 26.00
_diffrn_reflns_theta_max 26.00
_diffrn_reflns_theta_min 3.05
_diffrn_standards_number none
_exptl_absorpt_coefficient_mu 2.090
_exptl_absorpt_correction_T_max 0.7264
_exptl_absorpt_correction_T_min 0.3649
_exptl_absorpt_correction_type numerical
_exptl_absorpt_process_details 'STOE X-RED'
_exptl_crystal_colour orange
_exptl_crystal_density_diffrn 1.639
_exptl_crystal_density_method 'not measured'
_exptl_crystal_description tip
_exptl_crystal_F_000 1392
_exptl_crystal_size_max 0.50
_exptl_crystal_size_mid 0.27
_exptl_crystal_size_min 0.21
_refine_diff_density_max 0.651
_refine_diff_density_min -0.287
_refine_diff_density_rms 0.068
_refine_ls_extinction_method none
_refine_ls_goodness_of_fit_ref 0.927
_refine_ls_hydrogen_treatment mixed
_refine_ls_matrix_type full
_refine_ls_number_parameters 97
_refine_ls_number_reflns 1370
_refine_ls_number_restraints 3
_refine_ls_restrained_S_all 0.928
_refine_ls_R_factor_all 0.0408
_refine_ls_R_factor_gt 0.0290
_refine_ls_shift/su_max 0.010
_refine_ls_shift/su_mean 0.001
_refine_ls_structure_factor_coef Fsqd
_refine_ls_weighting_details 'calc w=1/[\s^2^(Fo^2^)+(0.0539P)^2^+0.0000P] where P=(Fo^2^+2Fc^2^)/3'
_refine_ls_weighting_scheme calc
_refine_ls_wR_factor_gt 0.0736
_refine_ls_wR_factor_ref 0.0763
_reflns_number_gt 1040
_reflns_number_total 1370
_reflns_threshold_expression >2sigma(I)
_cod_data_source_file c3ce41371c.txt
_cod_data_source_block ip1-761
_cod_original_sg_symbol_Hall '-I 4ad '
_cod_original_sg_symbol_H-M 'I 41/a'
_cod_database_code 7211169

loop_
_symmetry_equiv_pos_as_xyz
'x, y, z'
'-x+1/2, -y, z+1/2'
'-y+3/4, x+1/4, z+1/4'
'y+3/4, -x+3/4, z+3/4'
'x+1/2, y+1/2, z+1/2'
'-x+1, -y+1/2, z+1'
'-y+5/4, x+3/4, z+3/4'
'y+5/4, -x+5/4, z+5/4'
'-x, -y, -z'
'x-1/2, y, -z-1/2'
'y-3/4, -x-1/4, -z-1/4'
'-y-3/4, x-3/4, -z-3/4'
'-x+1/2, -y+1/2, -z+1/2'
'x, y+1/2, -z'
'y-1/4, -x+1/4, -z+1/4'
'-y-1/4, x-1/4, -z-1/4'

loop_
_atom_site_label
_atom_site_type_symbol
_atom_site_fract_x
_atom_site_fract_y
_atom_site_fract_z
_atom_site_U_iso_or_equiv
_atom_site_adp_type
_atom_site_occupancy
_atom_site_symmetry_multiplicity
_atom_site_calc_flag
_atom_site_refinement_flags
C1 C 0.6343(2) 0.6169(2) 0.41722(9) 0.0263(5) Uani 1 1 d .
C2 C 0.6368(3) 0.6317(3) 0.47129(9) 0.0297(5) Uani 1 1 d .
H2 H 0.6213 0.5657 0.4952 0.036 Uiso 1 1 calc R
C3 C 0.6667(3) 0.7634(3) 0.48235(10) 0.0334(6) Uani 1 1 d .
H3 H 0.6753 0.7997 0.5149 0.040 Uiso 1 1 calc R
C4 C 0.6815(3) 0.8308(3) 0.43559(10) 0.0336(6) Uani 1 1 d .
H4 H 0.7008 0.9197 0.4319 0.040 Uiso 1 1 calc R
C5 C 0.6624(3) 0.7418(2) 0.39579(10) 0.0302(5) Uani 1 1 d .
H5 H 0.6673 0.7611 0.3610 0.036 Uiso 1 1 calc R
C6 C 0.5973(2) 0.4967(2) 0.38834(9) 0.0246(5) Uani 1 1 d .
Co1 Co 0.5000 0.7500 0.440058(16) 0.02396(16) Uani 1 2 d S
O1 O 0.60601(19) 0.49792(18) 0.34150(7) 0.0355(4) Uani 1 1 d .
O2 O 0.55996(17) 0.40150(16) 0.41527(6) 0.0281(4) Uani 1 1 d .
O3 O 0.6291(4) 0.7029(4) 0.26642(14) 0.0877(10) Uani 1 1 d D
Zn1 Zn 0.5000 0.2500 0.3750 0.02170(16) Uani 1 4 d S
H3A H 0.616(10) 0.672(9) 0.2971(16) 0.25(5) Uiso 1 1 d D
H3B H 0.691(7) 0.651(7) 0.253(3) 0.25(5) Uiso 1 1 d D

loop_
_atom_site_aniso_label
_atom_site_aniso_U_11
_atom_site_aniso_U_22
_atom_site_aniso_U_33
_atom_site_aniso_U_23
_atom_site_aniso_U_13
_atom_site_aniso_U_12
C1 0.0279(12) 0.0226(12) 0.0282(12) -0.0014(9) 0.0015(10) 0.0013(9)
C2 0.0347(14) 0.0261(13) 0.0282(12) 0.0013(10) -0.0062(10) 0.0020(11)
C3 0.0381(15) 0.0302(13) 0.0318(12) -0.0059(11) -0.0076(11) -0.0007(11)
C4 0.0339(14) 0.0258(13) 0.0411(15) -0.0021(11) 0.0010(11) -0.0041(10)
C5 0.0330(14) 0.0279(13) 0.0297(12) 0.0004(10) 0.0059(10) -0.0041(10)
C6 0.0213(11) 0.0218(12) 0.0309(12) -0.0035(10) -0.0006(9) 0.0037(9)
Co1 0.0322(3) 0.0176(2) 0.0220(2) 0.000 0.000 0.00035(18)
O1 0.0472(11) 0.0317(10) 0.0277(9) -0.0037(8) 0.0032(8) -0.0013(8)
O2 0.0342(10) 0.0199(8) 0.0301(8) -0.0012(7) -0.0024(8) -0.0026(7)
O3 0.111(3) 0.073(2) 0.079(2) 0.0210(18) 0.008(2) -0.0085(19)
Zn1 0.02057(19) 0.02057(19) 0.0240(3) 0.000 0.000 0.000

loop_
_atom_type_symbol
_atom_type_description
_atom_type_scat_dispersion_real
_atom_type_scat_dispersion_imag
_atom_type_scat_source
C C 0.0033 0.0016 'International Tables Vol C Tables 4.2.6.8 and 6.1.1.4'
H H 0.0000 0.0000 'International Tables Vol C Tables 4.2.6.8 and 6.1.1.4'
Co Co 0.3494 0.9721 'International Tables Vol C Tables 4.2.6.8 and 6.1.1.4'
O O 0.0106 0.0060 'International Tables Vol C Tables 4.2.6.8 and 6.1.1.4'
Zn Zn 0.2839 1.4301 'International Tables Vol C Tables 4.2.6.8 and 6.1.1.4'

loop_
_geom_angle_atom_site_label_1
_geom_angle_atom_site_label_2
_geom_angle_atom_site_label_3
_geom_angle
_geom_angle_site_symmetry_1
_geom_angle_site_symmetry_3
C5 C1 C2 107.1(2) . .
C5 C1 C6 126.1(2) . .
C2 C1 C6 126.6(2) . .
C5 C1 Co1 69.59(14) . .
C2 C1 Co1 69.30(14) . .
C6 C1 Co1 122.11(17) . .
C3 C2 C1 108.0(2) . .
C3 C2 Co1 70.29(15) . .
C1 C2 Co1 69.41(14) . .
C2 C3 C4 108.0(2) . .
C2 C3 Co1 69.05(15) . .
C4 C3 Co1 69.53(15) . .
C5 C4 C3 108.4(2) . .
C5 C4 Co1 69.61(15) . .
C3 C4 Co1 69.80(16) . .
C4 C5 C1 108.5(2) . .
C4 C5 Co1 70.12(15) . .
C1 C5 Co1 69.25(14) . .
O1 C6 O2 126.0(2) . .
O1 C6 C1 118.7(2) . .
O2 C6 C1 115.3(2) . .
C2 Co1 C2 132.20(15) . 6_564
C2 Co1 C1 172.40(10) . 6_564
C2 Co1 C1 41.29(10) 6_564 6_564
C2 Co1 C1 41.29(10) . .
C2 Co1 C1 172.40(10) 6_564 .
C1 Co1 C1 145.57(14) 6_564 .
C2 Co1 C5 145.37(10) . 6_564
C2 Co1 C5 68.96(11) 6_564 6_564
C1 Co1 C5 41.16(10) 6_564 6_564
C1 Co1 C5 114.45(10) . 6_564
C2 Co1 C5 68.96(11) . .
C2 Co1 C5 145.37(10) 6_564 .
C1 Co1 C5 114.45(10) 6_564 .
C1 Co1 C5 41.16(10) . .
C5 Co1 C5 110.15(15) 6_564 .
C2 Co1 C4 114.28(11) . 6_564
C2 Co1 C4 68.62(11) 6_564 6_564
C1 Co1 C4 68.72(10) 6_564 6_564
C1 Co1 C4 109.20(10) . 6_564
C5 Co1 C4 40.27(10) 6_564 6_564
C5 Co1 C4 134.20(11) . 6_564
C2 Co1 C4 68.62(11) . .
C2 Co1 C4 114.28(11) 6_564 .
C1 Co1 C4 109.20(10) 6_564 .
C1 Co1 C4 68.72(10) . .
C5 Co1 C4 134.20(11) 6_564 .
C5 Co1 C4 40.27(10) . .
C4 Co1 C4 173.40(16) 6_564 .
C2 Co1 C3 40.65(11) . .
C2 Co1 C3 108.52(11) 6_564 .
C1 Co1 C3 133.12(10) 6_564 .
C1 Co1 C3 68.82(10) . .
C5 Co1 C3 173.51(11) 6_564 .
C5 Co1 C3 68.26(11) . .
C4 Co1 C3 145.21(11) 6_564 .
C4 Co1 C3 40.67(11) . .
C2 Co1 C3 108.52(11) . 6_564
C2 Co1 C3 40.65(11) 6_564 6_564
C1 Co1 C3 68.82(10) 6_564 6_564
C1 Co1 C3 133.12(10) . 6_564
C5 Co1 C3 68.26(11) 6_564 6_564
C5 Co1 C3 173.51(11) . 6_564
C4 Co1 C3 40.67(11) 6_564 6_564
C4 Co1 C3 145.21(11) . 6_564
C3 Co1 C3 114.05(16) . 6_564
C6 O2 Zn1 113.58(14) . .
O2 Zn1 O2 115.24(10) 16_656 11_666
O2 Zn1 O2 106.67(5) 16_656 .
O2 Zn1 O2 106.67(5) 11_666 .
O2 Zn1 O2 106.67(5) 16_656 6_554
O2 Zn1 O2 106.67(5) 11_666 6_554
O2 Zn1 O2 115.24(10) . 6_554

loop_
_geom_bond_atom_site_label_1
_geom_bond_atom_site_label_2
_geom_bond_distance
_geom_bond_site_symmetry_2
C1 C5 1.432(4) .
C1 C2 1.434(4) .
C1 C6 1.501(3) .
C1 Co1 2.035(2) .
C2 C3 1.418(4) .
C2 Co1 2.033(3) .
C3 C4 1.423(4) .
C3 Co1 2.049(3) .
C4 C5 1.406(4) .
C4 Co1 2.046(3) .
C5 Co1 2.039(3) .
C6 O1 1.239(3) .
C6 O2 1.269(3) .
Co1 C2 2.033(3) 6_564
Co1 C1 2.035(2) 6_564
Co1 C5 2.039(3) 6_564
Co1 C4 2.046(3) 6_564
Co1 C3 2.049(3) 6_564
O2 Zn1 1.9831(17) .
Zn1 O2 1.9831(17) 16_656
Zn1 O2 1.9831(17) 11_666
Zn1 O2 1.9831(17) 6_554
